data_4038721
loop_
_publ_author_name
'Li, Jing'
'Han, Xiao-Ni'
'Zhou, He-Ye'
'Han, Ying'
'Chen, Chuan-Feng'

_publ_section_title
;
 Helic[1]triptycene[3]arene: Synthesis, Complexation and Formation of
 [2]Rotaxane Shuttle.
;
_journal_name_full 'The Journal of organic chemistry'
_journal_paper_doi 10.1021/acs.joc.0c01558
_journal_year 2020
_chemical_formula_moiety 'C50 H48 O8, C4 H2 N2'
_chemical_formula_sum 'C54 H50 N2 O8'
_chemical_formula_weight 854.96
_space_group_crystal_system monoclinic
_space_group_IT_number 15
_space_group_name_Hall '-C 2yc'
_space_group_name_H-M_alt 'C 1 2/c 1'
_atom_sites_solution_hydrogens geom
_atom_sites_solution_primary dual
_audit_creation_date 2019-12-10
_audit_creation_method
;
Olex2 1.2
(compiled 2018.05.29 svn.r3508 for OlexSys, GUI svn.r5506)
;
_cell_angle_alpha 90
_cell_angle_beta 89.7135(16)
_cell_angle_gamma 90
_cell_formula_units_Z 4
_cell_length_a 13.3833(2)
_cell_length_b 25.6910(5)
_cell_length_c 16.5120(3)
_cell_measurement_reflns_used 9474
_cell_measurement_temperature 170.00(14)
_cell_measurement_theta_max 74.7250
_cell_measurement_theta_min 3.4400
_cell_volume 5677.26(17)
_computing_cell_refinement 'CrysAlisPro 1.171.40.14e (Rigaku OD, 2018)'
_computing_data_collection 'CrysAlisPro 1.171.40.14e (Rigaku OD, 2018)'
_computing_data_reduction 'CrysAlisPro 1.171.40.14e (Rigaku OD, 2018)'
_computing_molecular_graphics 'Olex2 (Dolomanov et al., 2009)'
_computing_publication_material 'Olex2 (Dolomanov et al., 2009)'
_computing_structure_refinement 'ShelXL (Sheldrick, 2015)'
_computing_structure_solution 'ShelXT (Sheldrick, 2015)'
_diffrn_ambient_environment N~2~
_diffrn_ambient_temperature 170.00(14)
_diffrn_detector 'CCD plate'
_diffrn_detector_type HyPix
_diffrn_measured_fraction_theta_full 0.992
_diffrn_measured_fraction_theta_max 0.948
_diffrn_measurement_details
;
List of Runs (angles in degrees, time in seconds):

  # Type    Start    End  Width  t~exp~   \w     \q     \k     \f   Frames
--------------------------------------------------------------------------
  1  \w    -23.00  59.00   0.50    1.24    --   47.20 -38.00 -60.00  164
  2  \w     31.00 127.00   0.50    4.98    --  103.25 -86.00-159.00  192
  3  \w     95.00 121.00   0.50    4.98    --  103.25  45.00 -90.00   52
  4  \w    124.00 150.00   0.50    4.98    --  103.25  86.00 -41.00   52
  5  \w     87.00 163.00   0.50    4.98    --  103.25  61.00  30.00  152
  6  \w     78.00 120.00   0.50    4.98    --  103.25 -61.00  60.00   84
  7  \w     31.00  82.00   0.50    4.98    --  103.25-125.00  60.00  102
  8  \w     32.00  69.00   0.50    4.98    --  103.25 -61.00  60.00   74
  9  \w     29.00 115.00   0.50    4.98    --  103.25 -30.00-150.00  172
 10  \w     -6.00  72.00   0.50    1.24    --   47.20 -86.00-159.00  156
 11  \w    -13.00  24.00   0.50    1.24    --  -47.20  86.00 -41.00   74
 12  \w    -58.00 -32.00   0.50    1.24    --  -47.20  86.00 -41.00   52
 13  \w    -65.00 -39.00   0.50    4.98    --  -99.00  86.00 -41.00   52
 14  \w   -162.00-132.00   0.50    4.98    --  -99.00 -86.00-159.00   60
 15  \w   -126.00 -83.00   0.50    4.98    --  -99.00 -86.00-159.00   86
 16  \w   -119.00 -83.00   0.50    4.98    --  -99.00-125.00 -90.00   72
 17  \w    -97.00 -72.00   0.50    1.24    --  -47.20-125.00   0.00   50
 18  \w   -119.00 -78.00   0.50    1.24    --  -47.20-125.00 -30.00   82
 19  \w   -147.00-121.00   0.50    4.98    --  -99.00-125.00 -90.00   52
 20  \w   -163.00 -86.00   0.50    4.98    --  -99.00 -45.00 -90.00  154
;
_diffrn_measurement_device 'four-circle diffractometer'
_diffrn_measurement_device_type 'XtaLAB Synergy R, HyPix'
_diffrn_measurement_method '\w scans'
_diffrn_orient_matrix_type 'CrysAlisPro convention (1999,Acta A55,543-557)'
_diffrn_orient_matrix_UB_11 0.0621774000
_diffrn_orient_matrix_UB_12 0.0097591000
_diffrn_orient_matrix_UB_13 0.0767389000
_diffrn_orient_matrix_UB_21 0.0353251000
_diffrn_orient_matrix_UB_22 0.0524968000
_diffrn_orient_matrix_UB_23 -0.0350422000
_diffrn_orient_matrix_UB_31 -0.0901469000
_diffrn_orient_matrix_UB_32 0.0273649000
_diffrn_orient_matrix_UB_33 0.0398124000
_diffrn_radiation_monochromator mirror
_diffrn_radiation_probe x-ray
_diffrn_radiation_type CuK\a
_diffrn_radiation_wavelength 1.54184
_diffrn_reflns_av_R_equivalents 0.0496
_diffrn_reflns_av_unetI/netI 0.0378
_diffrn_reflns_Laue_measured_fraction_full 0.992
_diffrn_reflns_Laue_measured_fraction_max 0.948
_diffrn_reflns_limit_h_max 16
_diffrn_reflns_limit_h_min -16
_diffrn_reflns_limit_k_max 32
_diffrn_reflns_limit_k_min -28
_diffrn_reflns_limit_l_max 20
_diffrn_reflns_limit_l_min -19
_diffrn_reflns_number 19302
_diffrn_reflns_point_group_measured_fraction_full 0.992
_diffrn_reflns_point_group_measured_fraction_max 0.948
_diffrn_reflns_theta_full 67.684
_diffrn_reflns_theta_max 75.530
_diffrn_reflns_theta_min 3.441
_diffrn_source 'Rotating-anode X-ray tube'
_diffrn_source_type 'PhotonJet R (Cu) X-ray Source'
_exptl_absorpt_coefficient_mu 0.540
_exptl_absorpt_correction_T_max 1.00000
_exptl_absorpt_correction_T_min 0.75368
_exptl_absorpt_correction_type multi-scan
_exptl_absorpt_process_details
;
CrysAlisPro 1.171.40.14e (Rigaku Oxford Diffraction, 2018)
Empirical absorption correction using spherical harmonics,
 implemented in SCALE3 ABSPACK scaling algorithm.
;
_exptl_crystal_colour 'pale colourless'
_exptl_crystal_density_diffrn 1.000
_exptl_crystal_description block
_exptl_crystal_F_000 1808
_exptl_crystal_size_max 0.23
_exptl_crystal_size_mid 0.1
_exptl_crystal_size_min 0.05
_refine_diff_density_max 0.271
_refine_diff_density_min -0.390
_refine_diff_density_rms 0.046
_refine_ls_extinction_method none
_refine_ls_goodness_of_fit_ref 1.054
_refine_ls_hydrogen_treatment constr
_refine_ls_matrix_type full
_refine_ls_number_parameters 293
_refine_ls_number_reflns 5600
_refine_ls_number_restraints 0
_refine_ls_restrained_S_all 1.054
_refine_ls_R_factor_all 0.0688
_refine_ls_R_factor_gt 0.0582
_refine_ls_shift/su_max 0.000
_refine_ls_shift/su_mean 0.000
_refine_ls_structure_factor_coef Fsqd
_refine_ls_weighting_details 'w=1/[\s^2^(Fo^2^)+(0.0976P)^2^+3.1422P] where P=(Fo^2^+2Fc^2^)/3'
_refine_ls_weighting_scheme calc
_refine_ls_wR_factor_gt 0.1660
_refine_ls_wR_factor_ref 0.1785
_reflns_Friedel_coverage 0.000
_reflns_number_gt 4574
_reflns_number_total 5600
_reflns_threshold_expression 'I > 2\s(I)'
_cod_data_source_file jo0c01558_si_002.cif
_cod_data_source_block tx1739c_sq
_cod_original_cell_volume 5677.28(17)
_cod_database_code 4038721
_shelx_shelxl_version_number 2018/3
_chemical_oxdiff_formula CHON
_shelx_space_group_comment
;
The symmetry employed for this shelxl refinement is uniquely defined
by the following loop, which should always be used as a source of
symmetry information in preference to the above space-group names.
They are only intended as comments.
;
_reflns_odcompleteness_completeness 99.79
_reflns_odcompleteness_iscentric 1
_reflns_odcompleteness_theta 66.97
_olex2_refinement_description
;
1. Fixed Uiso
 At 1.2 times of:
  All C(H) groups, All C(H,H) groups
 At 1.5 times of:
  All C(H,H,H) groups
2.a Ternary CH refined with riding coordinates:
 C4(H4)
2.b Secondary CH2 refined with riding coordinates:
 C12(H12A,H12B), C21(H21A,H21B)
2.c Aromatic/amide H refined with riding coordinates:
 C1(H1), C2(H2), C7(H7), C10(H10), C14(H14), C17(H17), C23(H23), C27(H27)
2.d Idealised Me refined as rotating group:
 C11(H11A,H11B,H11C), C19(H19A,H19B,H19C), C20(H20A,H20B,H20C), C25(H25A,H25B,
 H25C)
;
_olex2_submission_special_instructions 'No special instructions were received'
_oxdiff_exptl_absorpt_empirical_details
;
Empirical correction (ABSPACK) includes:
- Absorption correction using spherical harmonics
- Frame scaling
;
_oxdiff_exptl_absorpt_empirical_full_max 3.180
_oxdiff_exptl_absorpt_empirical_full_min 0.509

loop_
_space_group_symop_operation_xyz
'x, y, z'
'-x, y, -z+1/2'
'x+1/2, y+1/2, z'
'-x+1/2, y+1/2, -z+1/2'
'-x, -y, -z'
'x, -y, z-1/2'
'-x+1/2, -y+1/2, -z'
'x+1/2, -y+1/2, z-1/2'

loop_
_atom_site_label
_atom_site_type_symbol
_atom_site_fract_x
_atom_site_fract_y
_atom_site_fract_z
_atom_site_U_iso_or_equiv
_atom_site_adp_type
_atom_site_occupancy
_atom_site_site_symmetry_order
_atom_site_calc_flag
_atom_site_refinement_flags_posn
_atom_site_refinement_flags_adp
_atom_site_refinement_flags_occupancy
_atom_site_disorder_assembly
_atom_site_disorder_group
O1 O 0.48966(11) 0.41223(5) 0.52396(7) 0.0492(3) Uani 1 1 d . . . . .
O2 O 0.18977(11) 0.35753(6) 0.34464(11) 0.0654(4) Uani 1 1 d . . . . .
O3 O 0.45107(10) 0.22737(5) 0.50548(8) 0.0500(3) Uani 1 1 d . . . . .
O4 O 0.29900(10) 0.18385(7) 0.21180(9) 0.0635(4) Uani 1 1 d . . . . .
C1 C 0.45095(16) 0.65833(7) 0.23741(11) 0.0463(4) Uani 1 1 d . . . . .
H1 H 0.418105 0.689792 0.229358 0.056 Uiso 1 1 calc R . . . .
C2 C 0.40042(14) 0.61164(7) 0.22390(10) 0.0407(4) Uani 1 1 d . . . . .
H2 H 0.334439 0.611684 0.206483 0.049 Uiso 1 1 calc R . . . .
C3 C 0.45044(13) 0.56530(6) 0.23692(9) 0.0344(3) Uani 1 1 d . . . . .
C4 C 0.40835(12) 0.51064(6) 0.22538(9) 0.0341(3) Uani 1 1 d . . . . .
H4 H 0.339040 0.510570 0.206511 0.041 Uiso 1 1 calc R . . . .
C5 C 0.42165(12) 0.48276(6) 0.30601(9) 0.0335(3) Uani 1 1 d . . . . .
C6 C 0.52000(12) 0.48363(6) 0.33297(9) 0.0332(3) Uani 1 1 d . . . . .
C7 C 0.54562(13) 0.46098(6) 0.40602(10) 0.0374(4) Uani 1 1 d . . . . .
H7 H 0.611040 0.462434 0.424605 0.045 Uiso 1 1 calc R . . . .
C8 C 0.47149(15) 0.43588(6) 0.45139(10) 0.0397(4) Uani 1 1 d . . . . .
C9 C 0.37284(14) 0.43315(6) 0.42418(10) 0.0404(4) Uani 1 1 d . . . . .
C10 C 0.34889(13) 0.45743(6) 0.35108(10) 0.0380(4) Uani 1 1 d . . . . .
H10 H 0.283428 0.456581 0.332503 0.046 Uiso 1 1 calc R . . . .
C11 C 0.58952(17) 0.41113(8) 0.55118(11) 0.0532(5) Uani 1 1 d . . . . .
H11A H 0.630943 0.394658 0.511064 0.080 Uiso 1 1 calc GR . . . .
H11B H 0.593043 0.391921 0.600951 0.080 Uiso 1 1 calc GR . . . .
H11C H 0.612433 0.446071 0.560025 0.080 Uiso 1 1 calc GR . . . .
C12 C 0.29657(16) 0.40140(7) 0.47117(12) 0.0494(5) Uani 1 1 d . . . . .
H12A H 0.307479 0.405742 0.528803 0.059 Uiso 1 1 calc R . . . .
H12B H 0.229822 0.413700 0.458861 0.059 Uiso 1 1 calc R . . . .
C13 C 0.30543(13) 0.34445(7) 0.44908(11) 0.0440(4) Uani 1 1 d . . . . .
C14 C 0.37121(14) 0.31205(7) 0.49045(11) 0.0437(4) Uani 1 1 d . . . . .
H14 H 0.406489 0.325193 0.534317 0.052 Uiso 1 1 calc R . . . .
C15 C 0.38520(13) 0.26059(7) 0.46759(11) 0.0414(4) Uani 1 1 d . . . . .
C16 C 0.33109(13) 0.23972(7) 0.40395(11) 0.0429(4) Uani 1 1 d . . . . .
C17 C 0.26443(13) 0.27193(8) 0.36301(12) 0.0485(4) Uani 1 1 d . . . . .
H17 H 0.227318 0.258418 0.320432 0.058 Uiso 1 1 calc R . . . .
C18 C 0.25241(13) 0.32365(8) 0.38455(13) 0.0488(4) Uani 1 1 d . . . . .
C19 C 0.1339(2) 0.33805(13) 0.2788(2) 0.0924(10) Uani 1 1 d . . . . .
H19A H 0.178657 0.326897 0.236609 0.139 Uiso 1 1 calc GR . . . .
H19B H 0.091010 0.364946 0.258474 0.139 Uiso 1 1 calc GR . . . .
H19C H 0.094163 0.309084 0.296582 0.139 Uiso 1 1 calc GR . . . .
C20 C 0.5242(2) 0.24985(9) 0.55551(15) 0.0693(7) Uani 1 1 d . . . . .
H20A H 0.557459 0.277358 0.526711 0.104 Uiso 1 1 calc GR . . . .
H20B H 0.572043 0.223816 0.570632 0.104 Uiso 1 1 calc GR . . . .
H20C H 0.492925 0.263719 0.603312 0.104 Uiso 1 1 calc GR . . . .
C21 C 0.34660(14) 0.18402(7) 0.37676(12) 0.0466(4) Uani 1 1 d . . . . .
H21A H 0.284117 0.170008 0.356744 0.056 Uiso 1 1 calc R . . . .
H21B H 0.367480 0.163018 0.422463 0.056 Uiso 1 1 calc R . . . .
C22 C 0.42520(14) 0.18142(7) 0.31062(11) 0.0450(4) Uani 1 1 d . . . . .
C23 C 0.52621(15) 0.18137(8) 0.33062(12) 0.0491(4) Uani 1 1 d . . . . .
H23 H 0.544543 0.180813 0.384863 0.059 Uiso 1 1 calc R . . . .
C24 C 0.39962(14) 0.18213(8) 0.22893(12) 0.0483(4) Uani 1 1 d . . . . .
C25 C 0.27104(17) 0.18809(12) 0.12929(15) 0.0714(7) Uani 1 1 d . . . . .
H25A H 0.296234 0.158656 0.099772 0.107 Uiso 1 1 calc GR . . . .
H25B H 0.298461 0.219496 0.106839 0.107 Uiso 1 1 calc GR . . . .
H25C H 0.199514 0.189003 0.125443 0.107 Uiso 1 1 calc GR . . . .
N1 N 0.6590(2) 0.32804(13) 0.3744(2) 0.1040(9) Uani 1 1 d . . . . .
C26 C 0.5915(2) 0.32893(13) 0.3339(2) 0.0841(8) Uani 1 1 d . . . . .
C27 C 0.5035(3) 0.32998(18) 0.2865(2) 0.1097(12) Uani 1 1 d . . . . .
H27 H 0.443572 0.330768 0.315199 0.132 Uiso 1 1 calc R . . . .

loop_
_atom_site_aniso_label
_atom_site_aniso_U_11
_atom_site_aniso_U_22
_atom_site_aniso_U_33
_atom_site_aniso_U_23
_atom_site_aniso_U_13
_atom_site_aniso_U_12
O1 0.0685(9) 0.0440(7) 0.0352(6) 0.0085(5) -0.0040(6) -0.0003(6)
O2 0.0468(8) 0.0646(9) 0.0847(11) 0.0165(8) -0.0084(7) 0.0028(7)
O3 0.0536(8) 0.0425(7) 0.0541(8) 0.0020(5) -0.0051(6) 0.0017(5)
O4 0.0373(7) 0.0989(12) 0.0542(8) -0.0024(8) -0.0023(6) -0.0139(7)
C1 0.0680(12) 0.0318(8) 0.0391(9) 0.0024(6) 0.0078(8) 0.0062(7)
C2 0.0502(10) 0.0381(8) 0.0339(8) 0.0033(6) 0.0018(7) 0.0070(7)
C3 0.0438(9) 0.0325(8) 0.0269(7) 0.0013(5) 0.0009(6) 0.0014(6)
C4 0.0349(8) 0.0326(7) 0.0349(8) 0.0010(6) -0.0033(6) 0.0001(6)
C5 0.0377(8) 0.0294(7) 0.0333(8) -0.0004(6) -0.0012(6) 0.0023(6)
C6 0.0388(8) 0.0296(7) 0.0312(7) -0.0007(6) -0.0018(6) 0.0017(6)
C7 0.0434(9) 0.0327(8) 0.0362(8) -0.0007(6) -0.0062(7) 0.0022(6)
C8 0.0574(10) 0.0311(7) 0.0304(8) 0.0023(6) 0.0008(7) 0.0026(7)
C9 0.0483(10) 0.0332(8) 0.0397(9) 0.0008(6) 0.0075(7) 0.0022(7)
C10 0.0375(8) 0.0327(8) 0.0440(9) 0.0004(6) 0.0029(7) 0.0022(6)
C11 0.0746(14) 0.0492(10) 0.0359(9) 0.0029(7) -0.0057(9) 0.0117(9)
C12 0.0530(11) 0.0441(9) 0.0509(10) 0.0069(8) 0.0175(8) 0.0044(8)
C13 0.0415(9) 0.0431(9) 0.0472(10) 0.0087(7) 0.0133(7) -0.0032(7)
C14 0.0486(10) 0.0411(9) 0.0414(9) 0.0038(7) 0.0075(7) -0.0038(7)
C15 0.0406(9) 0.0401(9) 0.0434(9) 0.0051(7) 0.0068(7) -0.0035(7)
C16 0.0359(8) 0.0460(9) 0.0466(9) 0.0016(7) 0.0081(7) -0.0070(7)
C17 0.0350(9) 0.0566(11) 0.0540(11) 0.0030(8) 0.0025(8) -0.0103(8)
C18 0.0354(9) 0.0523(10) 0.0587(11) 0.0125(8) 0.0056(8) -0.0027(7)
C19 0.0612(15) 0.097(2) 0.119(3) 0.0179(18) -0.0372(16) -0.0001(14)
C20 0.0896(17) 0.0574(12) 0.0612(13) -0.0079(10) -0.0281(12) 0.0120(12)
C21 0.0420(9) 0.0474(10) 0.0505(10) -0.0034(8) 0.0076(8) -0.0107(7)
C22 0.0414(9) 0.0477(10) 0.0459(10) -0.0023(7) 0.0051(7) -0.0049(7)
C23 0.0441(10) 0.0585(11) 0.0448(10) -0.0003(8) 0.0010(8) 0.0045(8)
C24 0.0387(9) 0.0554(11) 0.0507(10) -0.0015(8) -0.0006(8) -0.0068(8)
C25 0.0449(11) 0.106(2) 0.0633(14) 0.0028(13) -0.0091(10) -0.0105(12)
N1 0.0908(19) 0.115(2) 0.106(2) -0.0273(17) -0.0124(17) 0.0210(16)
C26 0.0747(18) 0.095(2) 0.0827(19) -0.0163(15) -0.0018(15) 0.0113(15)
C27 0.0737(19) 0.173(4) 0.0827(19) -0.004(2) 0.0177(18) -0.006(2)

loop_
_atom_type_symbol
_atom_type_description
_atom_type_scat_dispersion_real
_atom_type_scat_dispersion_imag
_atom_type_scat_source
C C 0.0181 0.0091 'International Tables Vol C Tables 4.2.6.8 and 6.1.1.4'
H H 0.0000 0.0000 'International Tables Vol C Tables 4.2.6.8 and 6.1.1.4'
N N 0.0311 0.0180 'International Tables Vol C Tables 4.2.6.8 and 6.1.1.4'
O O 0.0492 0.0322 'International Tables Vol C Tables 4.2.6.8 and 6.1.1.4'

loop_
_geom_angle_atom_site_label_1
_geom_angle_atom_site_label_2
_geom_angle_atom_site_label_3
_geom_angle
_geom_angle_site_symmetry_1
_geom_angle_site_symmetry_3
_geom_angle_publ_flag
C8 O1 C11 117.44(15) . . ?
C18 O2 C19 118.0(2) . . ?
C15 O3 C20 117.39(15) . . ?
C24 O4 C25 117.53(16) . . ?
C1 C1 C2 120.74(11) 2_655 . ?
C3 C2 C1 118.66(17) . . ?
C2 C3 C3 120.61(11) . 2_655 ?
C2 C3 C4 126.41(16) . . ?
C3 C3 C4 112.98(9) 2_655 . ?
C5 C4 C3 106.19(12) . . ?
C5 C4 C6 105.23(12) . 2_655 ?
C6 C4 C3 105.47(13) 2_655 . ?
C6 C5 C4 112.76(14) . . ?
C10 C5 C4 127.28(15) . . ?
C10 C5 C6 119.95(15) . . ?
C5 C6 C4 113.48(13) . 2_655 ?
C7 C6 C4 125.80(15) . 2_655 ?
C7 C6 C5 120.72(15) . . ?
C6 C7 C8 118.88(16) . . ?
O1 C8 C7 123.11(17) . . ?
O1 C8 C9 115.59(16) . . ?
C7 C8 C9 121.30(15) . . ?
C8 C9 C12 119.77(16) . . ?
C10 C9 C8 118.43(15) . . ?
C10 C9 C12 121.68(17) . . ?
C5 C10 C9 120.68(16) . . ?
C13 C12 C9 110.19(15) . . ?
C14 C13 C12 120.58(18) . . ?
C18 C13 C12 121.13(17) . . ?
C18 C13 C14 118.20(17) . . ?
C15 C14 C13 121.38(18) . . ?
O3 C15 C14 123.50(17) . . ?
O3 C15 C16 116.21(16) . . ?
C16 C15 C14 120.29(17) . . ?
C15 C16 C17 118.41(17) . . ?
C15 C16 C21 121.25(17) . . ?
C17 C16 C21 120.29(17) . . ?
C18 C17 C16 121.25(18) . . ?
O2 C18 C13 115.96(18) . . ?
O2 C18 C17 123.59(19) . . ?
C17 C18 C13 120.45(18) . . ?
C16 C21 C22 110.45(15) . . ?
C23 C22 C21 120.04(17) . . ?
C23 C22 C24 118.22(17) . . ?
C24 C22 C21 121.64(17) . . ?
C22 C23 C24 121.42(19) . 2_655 ?
O4 C24 C22 116.37(17) . . ?
O4 C24 C23 123.29(18) . 2_655 ?
C22 C24 C23 120.34(18) . 2_655 ?
N1 C26 C27 177.2(4) . . ?
C27 C27 C26 128.3(4) 2_655 . ?

loop_
_geom_bond_atom_site_label_1
_geom_bond_atom_site_label_2
_geom_bond_distance
_geom_bond_site_symmetry_2
_geom_bond_publ_flag
O1 C8 1.366(2) . ?
O1 C11 1.412(3) . ?
O2 C18 1.379(2) . ?
O2 C19 1.414(3) . ?
O3 C15 1.379(2) . ?
O3 C20 1.408(3) . ?
O4 C24 1.378(2) . ?
O4 C25 1.419(3) . ?
C1 C1 1.379(4) 2_655 ?
C1 C2 1.395(3) . ?
C2 C3 1.383(2) . ?
C3 C3 1.397(3) 2_655 ?
C3 C4 1.526(2) . ?
C4 C5 1.523(2) . ?
C4 C6 1.523(2) 2_655 ?
C5 C6 1.392(2) . ?
C5 C10 1.385(2) . ?
C6 C7 1.384(2) . ?
C7 C8 1.398(3) . ?
C8 C9 1.399(3) . ?
C9 C10 1.397(2) . ?
C9 C12 1.517(2) . ?
C12 C13 1.512(3) . ?
C13 C14 1.393(3) . ?
C13 C18 1.390(3) . ?
C14 C15 1.387(3) . ?
C15 C16 1.387(3) . ?
C16 C17 1.394(3) . ?
C16 C21 1.514(3) . ?
C17 C18 1.385(3) . ?
C21 C22 1.514(3) . ?
C22 C23 1.393(3) . ?
C22 C24 1.393(3) . ?
C23 C24 1.394(3) 2_655 ?
N1 C26 1.127(4) . ?
C26 C27 1.417(5) . ?
C27 C27 1.210(7) 2_655 ?
